data_7006830
loop_
_publ_author_name
'Adams, Christopher J.'
'Baber, R. Angharad'
'Connelly, Neil G.'
'Harding, Phimphaka'
'Hayward, Owen D.'
'Kandiah, Mathivathani'
'Orpen, A. Guy'

_publ_section_title
;
 Triazenide-bridged rhodium-palladium complexes:
 [I2Rh(mu-p-MeC6H4NNNC6H4Me-p)2Pd(eta(3)-C3H5)]-, a stable paramagnetic
 [RhPd]4+ species with a localised Rh(II) centre.
;
_journal_issue 14
_journal_name_full 'Dalton transactions (Cambridge, England : 2003)'
_journal_page_first 1749
_journal_page_last 1757
_journal_paper_doi 10.1039/b514513a
_journal_year 2006
_chemical_formula_sum 'C33 H33 N6 O2 Pd Rh'
_chemical_formula_weight 754.99
_chemical_name_systematic
;
?
;
_space_group_IT_number 13
_symmetry_cell_setting monoclinic
_symmetry_space_group_name_Hall '-P 2yc'
_symmetry_space_group_name_H-M 'P 1 2/c 1'
_atom_sites_solution_hydrogens geom
_atom_sites_solution_primary direct
_atom_sites_solution_secondary difmap
_audit_creation_method SHELXL-97
_cell_angle_alpha 90.00
_cell_angle_beta 129.608(13)
_cell_angle_gamma 90.00
_cell_formula_units_Z 4
_cell_length_a 17.962(3)
_cell_length_b 8.9123(10)
_cell_length_c 26.282(6)
_cell_measurement_reflns_used 47
_cell_measurement_temperature 193(2)
_cell_measurement_theta_max 12.48
_cell_measurement_theta_min 3.87
_cell_volume 3241.4(12)
_computing_cell_refinement 'Siemens XSCANS'
_computing_data_collection 'Siemens XSCANS'
_computing_data_reduction 'Siemens SHELXTL'
_computing_molecular_graphics 'Siemens SHELXTL'
_computing_publication_material 'Siemens SHELXTL'
_computing_structure_refinement 'SHELXL-97 (Sheldrick, 1997)'
_computing_structure_solution 'SHELXS-97 (Sheldrick, 1990)'
_diffrn_ambient_temperature 193(2)
_diffrn_measured_fraction_theta_full 0.620
_diffrn_measured_fraction_theta_max 0.620
_diffrn_measurement_device_type 'CCD area detector'
_diffrn_measurement_method '2\q/\w scans'
_diffrn_radiation_monochromator graphite
_diffrn_radiation_source 'fine-focus sealed tube'
_diffrn_radiation_type MoK\a
_diffrn_radiation_wavelength 0.71073
_diffrn_reflns_av_R_equivalents 0.0241
_diffrn_reflns_av_sigmaI/netI 0.0278
_diffrn_reflns_limit_h_max 22
_diffrn_reflns_limit_h_min -21
_diffrn_reflns_limit_k_max 11
_diffrn_reflns_limit_k_min -10
_diffrn_reflns_limit_l_max 34
_diffrn_reflns_limit_l_min -33
_diffrn_reflns_number 5127
_diffrn_reflns_theta_full 27.40
_diffrn_reflns_theta_max 27.40
_diffrn_reflns_theta_min 4.55
_diffrn_standards_decay_% 0
_diffrn_standards_interval_count 97
_diffrn_standards_number 3
_exptl_absorpt_coefficient_mu 1.102
_exptl_absorpt_correction_T_max 0.378
_exptl_absorpt_correction_T_min 0.319
_exptl_absorpt_correction_type psi-scan
_exptl_absorpt_process_details XPrep
_exptl_crystal_colour red
_exptl_crystal_density_diffrn 1.547
_exptl_crystal_density_method 'not measured'
_exptl_crystal_description block
_exptl_crystal_F_000 1520
_exptl_crystal_size_max 0.6
_exptl_crystal_size_mid 0.6
_exptl_crystal_size_min 0.5
_refine_diff_density_max 0.754
_refine_diff_density_min -0.405
_refine_diff_density_rms 0.059
_refine_ls_extinction_method none
_refine_ls_goodness_of_fit_ref 1.080
_refine_ls_hydrogen_treatment constr
_refine_ls_matrix_type full
_refine_ls_number_parameters 421
_refine_ls_number_reflns 4572
_refine_ls_number_restraints 0
_refine_ls_restrained_S_all 1.080
_refine_ls_R_factor_all 0.0350
_refine_ls_R_factor_gt 0.0321
_refine_ls_shift/su_max 0.002
_refine_ls_shift/su_mean 0.000
_refine_ls_structure_factor_coef Fsqd
_refine_ls_weighting_details 'calc w=1/[\s^2^(Fo^2^)+(0.0387P)^2^+3.7808P] where P=(Fo^2^+2Fc^2^)/3'
_refine_ls_weighting_scheme calc
_refine_ls_wR_factor_gt 0.0850
_refine_ls_wR_factor_ref 0.0872
_reflns_number_gt 4238
_reflns_number_total 4572
_reflns_threshold_expression >2sigma(I)
_cod_data_source_file b514513a.txt
_cod_data_source_block 1
_cod_depositor_comments
;
The following automatic conversions were performed:
'_symmetry_cell_setting' value 'Monoclinic' changed to 'monoclinic'
according to '/home/saulius/struct/CIF-dictionaries/cif_core.dic'
dictionary named 'cif_core.dic' version 2.4.1 from
2010-06-29.

'_exptl_absorpt_correction_type' value 'Psi-scan' changed to
'psi-scan' according to
'/home/saulius/struct/CIF-dictionaries/cif_core.dic' dictionary named
'cif_core.dic' version 2.4.1 from 2010-06-29.

Automatic conversion script
Id: cif_fix_enum 1527 2010-12-29 10:47:43Z saulius 
;
_cod_original_cell_volume 3241.4(10)
_cod_original_sg_symbol_H-M P2/c
_cod_database_code 7006830

loop_
_symmetry_equiv_pos_as_xyz
'x, y, z'
'-x, y, -z+1/2'
'-x, -y, -z'
'x, -y, z-1/2'

loop_
_atom_site_label
_atom_site_type_symbol
_atom_site_fract_x
_atom_site_fract_y
_atom_site_fract_z
_atom_site_U_iso_or_equiv
_atom_site_adp_type
_atom_site_occupancy
_atom_site_symmetry_multiplicity
_atom_site_calc_flag
_atom_site_refinement_flags
_atom_site_disorder_assembly
_atom_site_disorder_group
Pd1 Pd 0.793682(19) -0.06990(3) 0.489041(14) 0.03200(10) Uani 1 1 d . . .
Rh1 Rh 0.87060(2) 0.09811(3) 0.604648(14) 0.03452(10) Uani 1 1 d . . .
O1 O 1.0862(3) 0.0600(7) 0.7028(3) 0.114(2) Uani 1 1 d . . .
O2 O 0.8500(4) -0.1423(7) 0.6734(3) 0.1049(17) Uani 1 1 d . . .
N1 N 0.7250(2) 0.1643(3) 0.54057(14) 0.0321(6) Uani 1 1 d . . .
N2 N 0.6491(2) 0.0941(3) 0.49134(15) 0.0325(6) Uani 1 1 d . . .
N3 N 0.6634(2) -0.0252(3) 0.47061(15) 0.0317(6) Uani 1 1 d . . .
N4 N 0.8947(2) 0.2556(3) 0.55834(14) 0.0309(6) Uani 1 1 d . . .
N5 N 0.8470(2) 0.2651(3) 0.49520(14) 0.0305(6) Uani 1 1 d . . .
N6 N 0.7936(2) 0.1516(3) 0.45991(14) 0.0296(6) Uani 1 1 d . . .
C1 C 1.0046(4) 0.0680(7) 0.6662(3) 0.0688(15) Uani 1 1 d . . .
C2 C 0.8544(4) -0.0506(7) 0.6480(3) 0.0606(12) Uani 1 1 d . . .
C3 C 0.8162(5) -0.2975(6) 0.5185(4) 0.0689(15) Uani 1 1 d . . .
H3A H 0.7578 -0.3615 0.4948 0.036(10) Uiso 1 1 d R . .
H3B H 0.8632 -0.3175 0.5666 0.13(3) Uiso 1 1 d R . .
C4 C 0.8544(5) -0.2723(7) 0.4861(4) 0.0804(19) Uani 1 1 d . . .
H4A H 0.8238 -0.3216 0.4426 0.14(3) Uiso 1 1 d R . .
C5 C 0.9194(4) -0.1518(7) 0.5072(4) 0.0727(15) Uani 1 1 d . . .
H5A H 0.9796 -0.1532 0.5538 0.24(6) Uiso 1 1 d R . .
H5B H 0.9293 -0.1191 0.4759 0.10(2) Uiso 1 1 d R . .
C11 C 0.7006(3) 0.3087(4) 0.54974(18) 0.0324(7) Uani 1 1 d . . .
C12 C 0.6284(3) 0.3942(4) 0.49580(19) 0.0379(8) Uani 1 1 d . . .
H12 H 0.5956 0.3572 0.4523 0.037(10) Uiso 1 1 d R . .
C13 C 0.6040(3) 0.5336(4) 0.5050(2) 0.0402(8) Uani 1 1 d . . .
H13 H 0.5539 0.5902 0.4676 0.059(14) Uiso 1 1 d R . .
C14 C 0.6516(3) 0.5916(4) 0.5678(2) 0.0381(8) Uani 1 1 d . . .
C15 C 0.7253(3) 0.5063(5) 0.6214(2) 0.0411(8) Uani 1 1 d . . .
H15 H 0.7596 0.5447 0.6648 0.056(13) Uiso 1 1 d R . .
C16 C 0.7501(3) 0.3662(5) 0.61297(19) 0.0386(8) Uani 1 1 d . . .
H16 H 0.8008 0.3101 0.6503 0.056(13) Uiso 1 1 d R . .
C17 C 0.6234(4) 0.7422(5) 0.5764(2) 0.0497(10) Uani 1 1 d . . .
H17A H 0.5549 0.7409 0.5560 0.041(11) Uiso 1 1 d R . .
H17B H 0.6626 0.7646 0.6236 0.10(2) Uiso 1 1 d R . .
H17C H 0.6343 0.8194 0.5552 0.075(17) Uiso 1 1 d R . .
C21 C 0.5746(3) -0.0999(4) 0.4211(2) 0.0341(8) Uani 1 1 d . . .
C22 C 0.5684(3) -0.1948(4) 0.3765(2) 0.0389(8) Uani 1 1 d . . .
H22 H 0.6241 -0.2123 0.3805 0.036(11) Uiso 1 1 d R . .
C23 C 0.4820(3) -0.2644(5) 0.3264(2) 0.0451(10) Uani 1 1 d . . .
H23 H 0.4796 -0.3283 0.2964 0.044(11) Uiso 1 1 d R . .
C24 C 0.3996(3) -0.2430(5) 0.3189(2) 0.0450(10) Uani 1 1 d . . .
C25 C 0.4062(3) -0.1507(5) 0.3643(2) 0.0458(10) Uani 1 1 d . . .
H25 H 0.3505 -0.1351 0.3605 0.072(17) Uiso 1 1 d R . .
C26 C 0.4915(3) -0.0810(5) 0.4145(2) 0.0400(9) Uani 1 1 d . . .
H26 H 0.4940 -0.0195 0.4452 0.042(11) Uiso 1 1 d R . .
C27 C 0.3038(4) -0.3129(7) 0.2621(3) 0.0644(14) Uani 1 1 d . . .
H27A H 0.3088 -0.4224 0.2665 0.11(2) Uiso 1 1 d R . .
H27B H 0.2531 -0.2777 0.2631 0.11(3) Uiso 1 1 d R . .
H27C H 0.2877 -0.2839 0.2201 0.19(5) Uiso 1 1 d R . .
C31 C 0.9633(2) 0.3725(4) 0.59443(17) 0.0302(7) Uani 1 1 d . . .
C32 C 0.9817(3) 0.4292(5) 0.65072(19) 0.0375(8) Uani 1 1 d . . .
H32 H 0.9477 0.3902 0.6644 0.039(11) Uiso 1 1 d R . .
C33 C 1.0490(3) 0.5419(5) 0.68706(19) 0.0385(8) Uani 1 1 d . . .
H33 H 1.0608 0.5783 0.7256 0.044(11) Uiso 1 1 d R . .
C34 C 1.1001(2) 0.6036(4) 0.66864(19) 0.0346(7) Uani 1 1 d . . .
C35 C 1.0809(3) 0.5444(5) 0.61186(19) 0.0355(7) Uani 1 1 d . . .
H35 H 1.1148 0.5833 0.5981 0.061(15) Uiso 1 1 d R . .
C36 C 1.0143(3) 0.4319(4) 0.57544(18) 0.0333(7) Uani 1 1 d . . .
H36 H 1.0029 0.3944 0.5372 0.028(9) Uiso 1 1 d R . .
C37 C 1.1733(3) 0.7233(5) 0.7082(2) 0.0474(10) Uani 1 1 d . . .
H37A H 1.2382 0.6795 0.7351 0.068(16) Uiso 1 1 d R . .
H37B H 1.1666 0.7991 0.6785 0.069(15) Uiso 1 1 d R . .
H37C H 1.1633 0.7703 0.7372 0.062(14) Uiso 1 1 d R . .
C41 C 0.7304(2) 0.1850(4) 0.39094(17) 0.0314(7) Uani 1 1 d . . .
C42 C 0.6973(3) 0.0693(4) 0.3460(2) 0.0417(9) Uani 1 1 d . . .
H42 H 0.7179 -0.0307 0.3613 0.054(13) Uiso 1 1 d R . .
C43 C 0.6343(3) 0.0985(5) 0.2790(2) 0.0467(10) Uani 1 1 d . . .
H43 H 0.6126 0.0176 0.2489 0.092(19) Uiso 1 1 d R . .
C44 C 0.6020(3) 0.2406(5) 0.2544(2) 0.0421(9) Uani 1 1 d . . .
C45 C 0.6348(3) 0.3564(5) 0.29985(19) 0.0395(8) Uani 1 1 d . . .
H45 H 0.6135 0.4560 0.2841 0.045(11) Uiso 1 1 d R . .
C46 C 0.6973(3) 0.3303(4) 0.36720(18) 0.0336(7) Uani 1 1 d . . .
H46 H 0.7176 0.4110 0.3971 0.045(12) Uiso 1 1 d R . .
C47 C 0.5364(3) 0.2726(8) 0.1815(2) 0.0562(12) Uani 1 1 d . . .
H47A H 0.4726 0.2293 0.1604 0.10(2) Uiso 1 1 d R . .
H47B H 0.5302 0.3813 0.1741 0.22(6) Uiso 1 1 d R . .
H47C H 0.5637 0.2277 0.1625 0.079(19) Uiso 1 1 d R . .

loop_
_atom_site_aniso_label
_atom_site_aniso_U_11
_atom_site_aniso_U_22
_atom_site_aniso_U_33
_atom_site_aniso_U_23
_atom_site_aniso_U_13
_atom_site_aniso_U_12
Pd1 0.03334(17) 0.02400(14) 0.03858(18) 0.00351(10) 0.02288(15) 0.00245(10)
Rh1 0.03509(18) 0.03449(16) 0.02819(16) 0.00686(11) 0.01748(14) -0.00165(11)
O1 0.054(2) 0.091(4) 0.119(5) 0.038(4) 0.019(3) 0.009(2)
O2 0.129(4) 0.096(4) 0.084(4) 0.021(3) 0.065(3) -0.032(3)
N1 0.0321(14) 0.0340(15) 0.0307(15) -0.0077(12) 0.0203(14) -0.0079(13)
N2 0.0345(15) 0.0303(14) 0.0354(17) -0.0049(12) 0.0235(15) -0.0058(12)
N3 0.0343(15) 0.0256(13) 0.0379(17) -0.0014(12) 0.0243(15) -0.0022(12)
N4 0.0302(14) 0.0323(14) 0.0259(14) 0.0030(12) 0.0158(13) -0.0021(12)
N5 0.0296(14) 0.0305(14) 0.0303(15) 0.0042(12) 0.0185(13) 0.0012(12)
N6 0.0318(14) 0.0252(13) 0.0311(15) -0.0003(11) 0.0197(13) -0.0021(11)
C1 0.048(3) 0.064(4) 0.069(4) 0.020(3) 0.025(3) 0.005(2)
C2 0.057(3) 0.062(3) 0.046(3) 0.007(2) 0.025(2) -0.012(2)
C3 0.084(4) 0.032(2) 0.095(5) 0.015(3) 0.060(4) 0.005(2)
C4 0.082(4) 0.044(3) 0.125(6) 0.002(3) 0.070(5) 0.015(3)
C5 0.062(3) 0.068(4) 0.094(5) 0.002(3) 0.052(4) 0.003(3)
C11 0.0354(18) 0.0333(17) 0.0343(19) -0.0078(14) 0.0250(17) -0.0093(15)
C12 0.043(2) 0.0368(18) 0.0314(19) -0.0088(15) 0.0230(18) -0.0103(16)
C13 0.043(2) 0.0368(19) 0.037(2) -0.0046(17) 0.0243(19) -0.0055(17)
C14 0.042(2) 0.0396(19) 0.042(2) -0.0096(16) 0.0307(19) -0.0124(16)
C15 0.042(2) 0.048(2) 0.037(2) -0.0134(17) 0.0270(19) -0.0106(18)
C16 0.0367(19) 0.046(2) 0.0305(19) -0.0083(17) 0.0199(17) -0.0062(17)
C17 0.062(3) 0.041(2) 0.059(3) -0.011(2) 0.045(2) -0.005(2)
C21 0.0355(19) 0.0265(17) 0.037(2) -0.0015(15) 0.0217(19) -0.0042(15)
C22 0.0384(19) 0.0329(18) 0.049(2) -0.0081(16) 0.0298(19) -0.0047(16)
C23 0.053(2) 0.034(2) 0.054(3) -0.0136(19) 0.036(2) -0.0101(19)
C24 0.043(2) 0.038(2) 0.049(3) -0.0111(19) 0.027(2) -0.0144(18)
C25 0.043(2) 0.037(2) 0.063(3) -0.0093(19) 0.037(2) -0.0086(18)
C26 0.041(2) 0.035(2) 0.051(3) -0.0096(18) 0.033(2) -0.0066(17)
C27 0.049(3) 0.069(3) 0.068(4) -0.030(3) 0.034(3) -0.026(3)
C31 0.0244(16) 0.0335(17) 0.0285(18) 0.0028(14) 0.0148(15) -0.0011(14)
C32 0.0320(18) 0.049(2) 0.0314(19) -0.0014(16) 0.0204(17) -0.0070(16)
C33 0.0338(18) 0.050(2) 0.0310(19) -0.0049(17) 0.0202(17) -0.0045(17)
C34 0.0251(17) 0.0379(19) 0.034(2) 0.0005(15) 0.0156(17) 0.0014(15)
C35 0.0286(17) 0.0443(19) 0.0347(19) 0.0002(16) 0.0206(17) -0.0032(16)
C36 0.0316(18) 0.0387(19) 0.033(2) 0.0019(15) 0.0218(17) 0.0028(15)
C37 0.039(2) 0.055(2) 0.047(2) -0.015(2) 0.027(2) -0.0135(19)
C41 0.0325(17) 0.0334(17) 0.0307(18) -0.0018(14) 0.0214(16) -0.0061(14)
C42 0.053(2) 0.0335(19) 0.043(2) -0.0036(16) 0.032(2) -0.0078(17)
C43 0.051(2) 0.053(2) 0.036(2) -0.0166(19) 0.028(2) -0.020(2)
C44 0.0339(18) 0.063(2) 0.0306(18) -0.0015(19) 0.0213(16) -0.0078(19)
C45 0.0349(19) 0.047(2) 0.0318(19) 0.0054(16) 0.0192(17) 0.0041(17)
C46 0.0321(17) 0.0347(17) 0.0315(18) -0.0032(14) 0.0191(16) -0.0050(15)
C47 0.040(2) 0.095(4) 0.030(2) 0.001(2) 0.0199(19) 0.005(2)

loop_
_atom_type_symbol
_atom_type_description
_atom_type_scat_dispersion_real
_atom_type_scat_dispersion_imag
_atom_type_scat_source
C C 0.0033 0.0016 'International Tables Vol C Tables 4.2.6.8 and 6.1.1.4'
H H 0.0000 0.0000 'International Tables Vol C Tables 4.2.6.8 and 6.1.1.4'
N N 0.0061 0.0033 'International Tables Vol C Tables 4.2.6.8 and 6.1.1.4'
O O 0.0106 0.0060 'International Tables Vol C Tables 4.2.6.8 and 6.1.1.4'
Pd Pd -0.9988 1.0072 'International Tables Vol C Tables 4.2.6.8 and 6.1.1.4'
Rh Rh -1.1178 0.9187 'International Tables Vol C Tables 4.2.6.8 and 6.1.1.4'

loop_
_geom_angle_atom_site_label_1
_geom_angle_atom_site_label_2
_geom_angle_atom_site_label_3
_geom_angle
_geom_angle_site_symmetry_1
_geom_angle_site_symmetry_3
_geom_angle_publ_flag
N3 Pd1 C3 101.01(16) . . ?
N3 Pd1 N6 89.76(10) . . ?
C3 Pd1 N6 169.12(15) . . ?
N3 Pd1 C5 170.75(19) . . ?
C3 Pd1 C5 70.1(2) . . ?
N6 Pd1 C5 99.08(19) . . ?
N3 Pd1 C4 132.12(19) . . ?
C3 Pd1 C4 38.8(2) . . ?
N6 Pd1 C4 131.12(19) . . ?
C5 Pd1 C4 38.8(2) . . ?
N3 Pd1 Rh1 81.79(8) . . ?
C3 Pd1 Rh1 105.4(2) . . ?
N6 Pd1 Rh1 77.43(8) . . ?
C5 Pd1 Rh1 102.7(2) . . ?
C4 Pd1 Rh1 125.0(2) . . ?
C1 Rh1 C2 89.1(2) . . ?
C1 Rh1 N4 88.3(2) . . ?
C2 Rh1 N4 177.00(19) . . ?
C1 Rh1 N1 171.6(2) . . ?
C2 Rh1 N1 95.10(18) . . ?
N4 Rh1 N1 87.62(11) . . ?
C1 Rh1 Pd1 109.3(2) . . ?
C2 Rh1 Pd1 96.82(18) . . ?
N4 Rh1 Pd1 82.54(8) . . ?
N1 Rh1 Pd1 77.41(8) . . ?
N2 N1 C11 111.3(3) . . ?
N2 N1 Rh1 130.2(2) . . ?
C11 N1 Rh1 118.5(2) . . ?
N3 N2 N1 117.0(3) . . ?
N2 N3 C21 111.2(3) . . ?
N2 N3 Pd1 123.3(2) . . ?
C21 N3 Pd1 123.7(2) . . ?
N5 N4 C31 113.1(3) . . ?
N5 N4 Rh1 125.4(2) . . ?
C31 N4 Rh1 121.4(2) . . ?
N6 N5 N4 116.7(3) . . ?
N5 N6 C41 111.9(3) . . ?
N5 N6 Pd1 129.9(2) . . ?
C41 N6 Pd1 118.0(2) . . ?
O1 C1 Rh1 175.2(5) . . ?
O2 C2 Rh1 174.8(6) . . ?
C4 C3 Pd1 71.3(3) . . ?
C3 C4 C5 118.8(7) . . ?
C3 C4 Pd1 69.9(3) . . ?
C5 C4 Pd1 70.0(3) . . ?
C4 C5 Pd1 71.2(3) . . ?
C12 C11 C16 119.2(3) . . ?
C12 C11 N1 120.6(3) . . ?
C16 C11 N1 120.2(3) . . ?
C11 C12 C13 120.4(3) . . ?
C14 C13 C12 121.1(4) . . ?
C13 C14 C15 117.9(4) . . ?
C13 C14 C17 120.0(4) . . ?
C15 C14 C17 122.1(4) . . ?
C16 C15 C14 121.6(4) . . ?
C11 C16 C15 119.7(4) . . ?
C22 C21 C26 117.6(3) . . ?
C22 C21 N3 119.7(3) . . ?
C26 C21 N3 122.7(3) . . ?
C23 C22 C21 120.9(3) . . ?
C24 C23 C22 121.6(3) . . ?
C23 C24 C25 117.6(4) . . ?
C23 C24 C27 121.6(4) . . ?
C25 C24 C27 120.7(4) . . ?
C26 C25 C24 121.6(4) . . ?
C25 C26 C21 120.7(3) . . ?
C32 C31 C36 118.5(3) . . ?
C32 C31 N4 119.7(3) . . ?
C36 C31 N4 121.8(3) . . ?
C33 C32 C31 120.7(3) . . ?
C32 C33 C34 121.7(3) . . ?
C33 C34 C35 116.8(3) . . ?
C33 C34 C37 121.6(3) . . ?
C35 C34 C37 121.6(3) . . ?
C36 C35 C34 122.0(3) . . ?
C35 C36 C31 120.3(3) . . ?
C42 C41 C46 118.8(3) . . ?
C42 C41 N6 119.3(3) . . ?
C46 C41 N6 121.9(3) . . ?
C43 C42 C41 120.3(4) . . ?
C44 C43 C42 122.1(4) . . ?
C43 C44 C45 117.4(4) . . ?
C43 C44 C47 121.9(4) . . ?
C45 C44 C47 120.7(4) . . ?
C46 C45 C44 121.8(4) . . ?
C45 C46 C41 119.7(3) . . ?

loop_
_geom_bond_atom_site_label_1
_geom_bond_atom_site_label_2
_geom_bond_distance
_geom_bond_site_symmetry_2
_geom_bond_publ_flag
Pd1 N3 2.103(3) . ?
Pd1 C3 2.116(5) . ?
Pd1 N6 2.117(3) . ?
Pd1 C5 2.118(5) . ?
Pd1 C4 2.135(5) . ?
Pd1 Rh1 2.8337(7) . ?
Rh1 C1 1.875(6) . ?
Rh1 C2 1.887(5) . ?
Rh1 N4 2.076(3) . ?
Rh1 N1 2.100(3) . ?
O1 C1 1.132(7) . ?
O2 C2 1.089(7) . ?
N1 N2 1.294(4) . ?
N1 C11 1.429(4) . ?
N2 N3 1.293(4) . ?
N3 C21 1.426(5) . ?
N4 N5 1.297(4) . ?
N4 C31 1.418(5) . ?
N5 N6 1.292(4) . ?
N6 C41 1.428(4) . ?
C3 C4 1.411(9) . ?
C4 C5 1.414(9) . ?
C11 C12 1.388(6) . ?
C11 C16 1.389(5) . ?
C12 C13 1.389(5) . ?
C13 C14 1.388(5) . ?
C14 C15 1.392(6) . ?
C14 C17 1.501(6) . ?
C15 C16 1.390(6) . ?
C21 C22 1.390(5) . ?
C21 C26 1.399(5) . ?
C22 C23 1.386(6) . ?
C23 C24 1.377(5) . ?
C24 C25 1.391(6) . ?
C24 C27 1.517(7) . ?
C25 C26 1.377(6) . ?
C31 C32 1.389(5) . ?
C31 C36 1.397(4) . ?
C32 C33 1.382(6) . ?
C33 C34 1.395(5) . ?
C34 C35 1.402(5) . ?
C34 C37 1.484(6) . ?
C35 C36 1.376(5) . ?
C41 C42 1.385(5) . ?
C41 C46 1.396(5) . ?
C42 C43 1.382(6) . ?
C43 C44 1.371(6) . ?
C44 C45 1.394(6) . ?
C44 C47 1.503(6) . ?
C45 C46 1.383(5) . ?
